data_4114147
loop_
_publ_author_name
'Theodore A. Betley'
'Jonas C. Peters'

_publ_section_title
;
 Dinitrogen Chemistry from Trigonally Coordinated Iron and Cobalt
 Platforms
;
_journal_name_full 'Journal of the American Chemical Society'
_journal_page_first 10782
_journal_page_last 10783
_journal_paper_doi 10.1021/ja036687f
_journal_volume 125
_journal_year 2003
_chemical_formula_sum 'C41 H68 B Co N P3'
_chemical_formula_weight 737.61
_chemical_name_systematic
; 
 ? 
;
_space_group_IT_number 14
_symmetry_cell_setting monoclinic
_symmetry_space_group_name_Hall '-P 2ybc'
_symmetry_space_group_name_H-M 'P 1 21/c 1'
_atom_sites_solution_hydrogens geom
_atom_sites_solution_primary direct
_atom_sites_solution_secondary difmap
_audit_creation_method SHELXL-97
_cell_angle_alpha 90.00
_cell_angle_beta 99.692(2)
_cell_angle_gamma 90.00
_cell_formula_units_Z 4
_cell_length_a 9.8016(9)
_cell_length_b 14.8639(13)
_cell_length_c 28.355(3)
_cell_measurement_reflns_used 5905
_cell_measurement_temperature 96(2)
_cell_measurement_theta_max 27.99
_cell_measurement_theta_min 2.35
_cell_volume 4072.1(7)
_computing_cell_refinement 'Bruker SMART'
_computing_data_collection 'Bruker SMART'
_computing_data_reduction 'Bruker SAINT'
_computing_molecular_graphics 'Bruker SHELXTL'
_computing_publication_material 'Bruker SHELXTL'
_computing_structure_refinement 'SHELXL-97 (Sheldrick, 1997)'
_computing_structure_solution 'SHELXS-97 (Sheldrick, 1990)'
_diffrn_ambient_temperature 96(2)
_diffrn_measured_fraction_theta_full 0.940
_diffrn_measured_fraction_theta_max 0.940
_diffrn_measurement_device_type 'CCD area detector'
_diffrn_measurement_method 'phi and omega scans'
_diffrn_radiation_monochromator graphite
_diffrn_radiation_source 'fine-focus sealed tube'
_diffrn_radiation_type MoK\a
_diffrn_radiation_wavelength 0.71073
_diffrn_reflns_av_R_equivalents 0.0640
_diffrn_reflns_av_sigmaI/netI 0.0481
_diffrn_reflns_limit_h_max 13
_diffrn_reflns_limit_h_min -13
_diffrn_reflns_limit_k_max 19
_diffrn_reflns_limit_k_min -19
_diffrn_reflns_limit_l_max 36
_diffrn_reflns_limit_l_min -37
_diffrn_reflns_number 59668
_diffrn_reflns_theta_full 28.54
_diffrn_reflns_theta_max 28.54
_diffrn_reflns_theta_min 1.46
_exptl_absorpt_coefficient_mu 0.568
_exptl_absorpt_correction_type none
_exptl_crystal_colour red
_exptl_crystal_density_diffrn 1.203
_exptl_crystal_density_meas 0
_exptl_crystal_description block
_exptl_crystal_F_000 1592
_exptl_crystal_size_max 0.36
_exptl_crystal_size_mid 0.22
_exptl_crystal_size_min 0.22
_refine_diff_density_max 0.712
_refine_diff_density_min -0.410
_refine_diff_density_rms 0.075
_refine_ls_extinction_method none
_refine_ls_goodness_of_fit_ref 1.620
_refine_ls_hydrogen_treatment mixed
_refine_ls_matrix_type full
_refine_ls_number_parameters 438
_refine_ls_number_reflns 9708
_refine_ls_number_restraints 0
_refine_ls_restrained_S_all 1.620
_refine_ls_R_factor_all 0.0680
_refine_ls_R_factor_gt 0.0446
_refine_ls_shift/su_max 0.106
_refine_ls_shift/su_mean 0.003
_refine_ls_structure_factor_coef Fsqd
_refine_ls_weighting_details 'calc w=1/[\s^2^(Fo^2^)+(0.0200P)^2^+0.0000P] where P=(Fo^2^+2Fc^2^)/3'
_refine_ls_weighting_scheme calc
_refine_ls_wR_factor_gt 0.0838
_refine_ls_wR_factor_ref 0.0871
_reflns_number_gt 7301
_reflns_number_total 9708
_reflns_threshold_expression >2sigma(I)
_cod_data_source_file ja036687fsi20030714_062459_4.cif
_cod_data_source_block tab36
_cod_original_cell_volume 4072.1(6)
_cod_database_code 4114147

loop_
_symmetry_equiv_pos_as_xyz
'x, y, z'
'-x, y+1/2, -z+1/2'
'-x, -y, -z'
'x, -y-1/2, z-1/2'

loop_
_atom_site_label
_atom_site_type_symbol
_atom_site_fract_x
_atom_site_fract_y
_atom_site_fract_z
_atom_site_U_iso_or_equiv
_atom_site_adp_type
_atom_site_occupancy
_atom_site_symmetry_multiplicity
_atom_site_calc_flag
_atom_site_refinement_flags
Co1 Co 0.91568(3) 0.326854(18) 0.143903(9) 0.01226(7) Uani 1 1 d .
P1 P 1.07571(5) 0.37987(4) 0.200900(19) 0.01329(12) Uani 1 1 d .
P2 P 0.82855(5) 0.46050(3) 0.125577(18) 0.01278(12) Uani 1 1 d .
P3 P 1.05550(5) 0.33518(4) 0.090391(18) 0.01344(12) Uani 1 1 d .
N1 N 0.80887(17) 0.24303(11) 0.15182(6) 0.0164(4) Uani 1 1 d .
B1 B 1.1198(2) 0.51462(15) 0.12967(8) 0.0133(5) Uani 1 1 d .
C1 C 1.21147(19) 0.60516(13) 0.12520(7) 0.0134(4) Uani 1 1 d .
C2 C 1.2321(2) 0.66877(14) 0.16218(7) 0.0187(4) Uani 1 1 d .
H2 H 1.1928 0.6575 0.1900 0.022 Uiso 1 1 calc R
C3 C 1.3070(2) 0.74725(14) 0.16015(8) 0.0210(5) Uani 1 1 d .
H3 H 1.3183 0.7882 0.1863 0.025 Uiso 1 1 calc R
C4 C 1.3653(2) 0.76600(14) 0.12011(8) 0.0210(5) Uani 1 1 d .
H4 H 1.4171 0.8196 0.1185 0.025 Uiso 1 1 calc R
C5 C 1.3470(2) 0.70584(14) 0.08265(8) 0.0190(5) Uani 1 1 d .
H5 H 1.3855 0.7183 0.0548 0.023 Uiso 1 1 calc R
C6 C 1.2725(2) 0.62692(14) 0.08534(7) 0.0167(4) Uani 1 1 d .
H6 H 1.2625 0.5862 0.0592 0.020 Uiso 1 1 calc R
C7 C 1.1886(2) 0.46186(13) 0.17978(7) 0.0143(4) Uani 1 1 d .
H7A H 1.2153 0.5073 0.2052 0.017 Uiso 1 1 calc R
H7B H 1.2742 0.4310 0.1744 0.017 Uiso 1 1 calc R
C8 C 0.9585(2) 0.54897(13) 0.13134(7) 0.0137(4) Uani 1 1 d .
H8A H 0.9315 0.5930 0.1052 0.016 Uiso 1 1 calc R
H8B H 0.9579 0.5807 0.1620 0.016 Uiso 1 1 calc R
C9 C 1.1222(2) 0.44732(12) 0.08312(7) 0.0138(4) Uani 1 1 d .
H9A H 1.2187 0.4422 0.0773 0.017 Uiso 1 1 calc R
H9B H 1.0668 0.4753 0.0544 0.017 Uiso 1 1 calc R
C10 C 1.1076(3) 0.21101(17) 0.24814(10) 0.0395(7) Uani 1 1 d .
H10A H 1.1651 0.1567 0.2510 0.059 Uiso 1 1 calc R
H10B H 1.0227 0.2003 0.2251 0.059 Uiso 1 1 calc R
H10C H 1.0835 0.2259 0.2794 0.059 Uiso 1 1 calc R
C11 C 1.1862(2) 0.28779(14) 0.23116(8) 0.0202(5) Uani 1 1 d .
H11 H 1.2260 0.2603 0.2043 0.024 Uiso 1 1 calc R
C12 C 1.3140(2) 0.31599(17) 0.26577(10) 0.0386(7) Uani 1 1 d .
H12A H 1.2881 0.3314 0.2967 0.058 Uiso 1 1 calc R
H12B H 1.3559 0.3685 0.2530 0.058 Uiso 1 1 calc R
H12C H 1.3807 0.2663 0.2700 0.058 Uiso 1 1 calc R
C13 C 0.8929(2) 0.38621(15) 0.26766(8) 0.0216(5) Uani 1 1 d .
H13A H 0.9373 0.3379 0.2883 0.032 Uiso 1 1 calc R
H13B H 0.8290 0.3600 0.2409 0.032 Uiso 1 1 calc R
H13C H 0.8414 0.4255 0.2862 0.032 Uiso 1 1 calc R
C14 C 1.0033(2) 0.44105(13) 0.24840(7) 0.0152(4) Uani 1 1 d .
H14 H 0.9536 0.4943 0.2321 0.018 Uiso 1 1 calc R
C15 C 1.1070(2) 0.47972(15) 0.29013(8) 0.0227(5) Uani 1 1 d .
H15A H 1.0605 0.5245 0.3073 0.034 Uiso 1 1 calc R
H15B H 1.1837 0.5083 0.2777 0.034 Uiso 1 1 calc R
H15C H 1.1429 0.4311 0.3121 0.034 Uiso 1 1 calc R
C16 C 0.5757(2) 0.42954(16) 0.15969(8) 0.0252(5) Uani 1 1 d .
H16A H 0.5300 0.4372 0.1876 0.038 Uiso 1 1 calc R
H16B H 0.6084 0.3674 0.1585 0.038 Uiso 1 1 calc R
H16C H 0.5098 0.4428 0.1305 0.038 Uiso 1 1 calc R
C17 C 0.6993(2) 0.49412(14) 0.16349(7) 0.0171(5) Uani 1 1 d .
H17 H 0.7488 0.4877 0.1972 0.021 Uiso 1 1 calc R
C18 C 0.6498(2) 0.59153(14) 0.15956(8) 0.0224(5) Uani 1 1 d .
H18A H 0.5806 0.5989 0.1306 0.034 Uiso 1 1 calc R
H18B H 0.7286 0.6313 0.1580 0.034 Uiso 1 1 calc R
H18C H 0.6084 0.6070 0.1876 0.034 Uiso 1 1 calc R
C19 C 0.6474(2) 0.38474(14) 0.04789(8) 0.0198(5) Uani 1 1 d .
H19A H 0.5605 0.3916 0.0603 0.030 Uiso 1 1 calc R
H19B H 0.6949 0.3301 0.0612 0.030 Uiso 1 1 calc R
H19C H 0.6275 0.3801 0.0129 0.030 Uiso 1 1 calc R
C20 C 0.7399(2) 0.46654(13) 0.06230(7) 0.0149(4) Uani 1 1 d .
H20 H 0.8153 0.4627 0.0426 0.018 Uiso 1 1 calc R
C21 C 0.6619(2) 0.55358(14) 0.04667(8) 0.0212(5) Uani 1 1 d .
H21A H 0.6460 0.5578 0.0117 0.032 Uiso 1 1 calc R
H21B H 0.7168 0.6053 0.0603 0.032 Uiso 1 1 calc R
H21C H 0.5727 0.5534 0.0580 0.032 Uiso 1 1 calc R
C22 C 0.9177(3) 0.20159(15) 0.02830(8) 0.0302(6) Uani 1 1 d .
H22A H 0.8482 0.1925 -0.0005 0.045 Uiso 1 1 calc R
H22B H 0.8764 0.1892 0.0568 0.045 Uiso 1 1 calc R
H22C H 0.9958 0.1607 0.0276 0.045 Uiso 1 1 calc R
C23 C 0.9688(2) 0.29871(13) 0.02988(7) 0.0160(4) Uani 1 1 d .
H23 H 0.8833 0.3364 0.0225 0.019 Uiso 1 1 calc R
C24 C 1.0496(2) 0.31679(15) -0.01091(7) 0.0233(5) Uani 1 1 d .
H24A H 1.1286 0.2757 -0.0082 0.035 Uiso 1 1 calc R
H24B H 1.0829 0.3791 -0.0090 0.035 Uiso 1 1 calc R
H24C H 0.9889 0.3072 -0.0417 0.035 Uiso 1 1 calc R
C25 C 1.1788(3) 0.16838(16) 0.12165(10) 0.0361(6) Uani 1 1 d .
H25A H 1.1510 0.1316 0.0929 0.054 Uiso 1 1 calc R
H25B H 1.1031 0.1704 0.1402 0.054 Uiso 1 1 calc R
H25C H 1.2611 0.1420 0.1412 0.054 Uiso 1 1 calc R
C26 C 1.2119(2) 0.26379(14) 0.10697(8) 0.0178(5) Uani 1 1 d .
H26 H 1.2639 0.2918 0.1367 0.021 Uiso 1 1 calc R
C27 C 1.3153(2) 0.26052(16) 0.07239(9) 0.0317(6) Uani 1 1 d .
H27A H 1.4041 0.2374 0.0891 0.048 Uiso 1 1 calc R
H27B H 1.3283 0.3212 0.0604 0.048 Uiso 1 1 calc R
H27C H 1.2800 0.2208 0.0455 0.048 Uiso 1 1 calc R
C28 C 0.7152(2) 0.18427(13) 0.15986(7) 0.0126(4) Uani 1 1 d .
C29 C 0.6564(2) 0.18609(14) 0.20255(8) 0.0221(5) Uani 1 1 d .
H29 H 0.6855 0.2317 0.2255 0.026 Uiso 1 1 calc R
C30 C 0.5589(2) 0.12453(15) 0.21197(8) 0.0240(5) Uani 1 1 d .
H30 H 0.5229 0.1288 0.2410 0.029 Uiso 1 1 calc R
C31 C 0.5127(2) 0.05651(14) 0.17969(8) 0.0228(5) Uani 1 1 d .
C32 C 0.5683(2) 0.05202(15) 0.13757(9) 0.0258(5) Uani 1 1 d .
H32 H 0.5383 0.0058 0.1150 0.031 Uiso 1 1 calc R
C33 C 0.6660(2) 0.11340(14) 0.12794(8) 0.0222(5) Uani 1 1 d .
H33 H 0.7015 0.1079 0.0989 0.027 Uiso 1 1 calc R
C34 C 0.4053(2) -0.00997(16) 0.18986(10) 0.0332(6) Uani 1 1 d .
H34A H 0.4496 -0.0681 0.1987 0.050 Uiso 1 1 calc R
H34B H 0.3348 -0.0174 0.1612 0.050 Uiso 1 1 calc R
H34C H 0.3617 0.0123 0.2163 0.050 Uiso 1 1 calc R
C35 C 0.1739(3) 0.33516(18) 0.40698(10) 0.0434(7) Uani 1 1 d .
H35 H 0.1247 0.2999 0.3817 0.052 Uiso 1 1 calc R
C36 C 0.3100(3) 0.31857(18) 0.42333(11) 0.0451(8) Uani 1 1 d .
H36 H 0.3554 0.2719 0.4091 0.054 Uiso 1 1 calc R
C37 C 0.3840(3) 0.36857(19) 0.46054(12) 0.0516(8) Uani 1 1 d .
H37 H 0.4789 0.3558 0.4718 0.062 Uiso 1 1 calc R
C38 C 0.3180(3) 0.4373(2) 0.48108(12) 0.0521(8) Uani 1 1 d .
H38 H 0.3670 0.4723 0.5064 0.063 Uiso 1 1 calc R
C39 C 0.1825(3) 0.45348(18) 0.46432(10) 0.0435(7) Uani 1 1 d .
H39 H 0.1382 0.5006 0.4786 0.052 Uiso 1 1 calc R
C40 C 0.1053(3) 0.40524(18) 0.42770(10) 0.0396(7) Uani 1 1 d .
C41 C -0.0425(3) 0.4224(2) 0.40961(11) 0.0565(9) Uani 1 1 d .
H41A H -0.0849 0.4508 0.4348 0.085 Uiso 1 1 calc R
H41B H -0.0894 0.3654 0.4002 0.085 Uiso 1 1 calc R
H41C H -0.0513 0.4625 0.3818 0.085 Uiso 1 1 calc R

loop_
_atom_site_aniso_label
_atom_site_aniso_U_11
_atom_site_aniso_U_22
_atom_site_aniso_U_33
_atom_site_aniso_U_23
_atom_site_aniso_U_13
_atom_site_aniso_U_12
Co1 0.01126(14) 0.01266(14) 0.01317(14) 0.00120(12) 0.00296(10) -0.00141(12)
P1 0.0120(3) 0.0144(3) 0.0136(3) 0.0019(2) 0.0022(2) -0.0010(2)
P2 0.0107(3) 0.0150(3) 0.0127(3) 0.0002(2) 0.0023(2) 0.0001(2)
P3 0.0130(3) 0.0132(3) 0.0148(3) 0.0007(2) 0.0043(2) -0.0001(2)
N1 0.0148(9) 0.0202(9) 0.0135(9) 0.0001(7) 0.0005(7) 0.0051(7)
B1 0.0123(11) 0.0141(12) 0.0134(12) 0.0019(9) 0.0018(9) -0.0009(9)
C1 0.0085(10) 0.0144(10) 0.0167(11) 0.0030(8) 0.0000(8) 0.0022(8)
C2 0.0185(11) 0.0198(11) 0.0195(11) 0.0018(9) 0.0085(9) 0.0005(9)
C3 0.0225(12) 0.0172(11) 0.0249(12) -0.0056(9) 0.0087(10) -0.0025(9)
C4 0.0210(12) 0.0139(11) 0.0297(13) 0.0010(9) 0.0084(10) -0.0028(9)
C5 0.0192(11) 0.0207(11) 0.0190(11) 0.0046(9) 0.0087(9) -0.0016(9)
C6 0.0166(11) 0.0168(11) 0.0168(11) -0.0009(9) 0.0033(9) -0.0002(9)
C7 0.0111(10) 0.0154(10) 0.0166(11) 0.0002(9) 0.0030(8) -0.0018(8)
C8 0.0145(10) 0.0146(10) 0.0122(10) 0.0008(8) 0.0025(8) -0.0009(8)
C9 0.0132(10) 0.0132(10) 0.0158(11) 0.0027(8) 0.0047(8) 0.0003(8)
C10 0.0308(14) 0.0304(14) 0.0528(18) 0.0214(13) -0.0057(13) -0.0045(12)
C11 0.0199(11) 0.0155(11) 0.0235(12) 0.0041(9) -0.0017(9) 0.0002(9)
C12 0.0267(13) 0.0290(14) 0.0533(17) 0.0137(13) -0.0124(12) -0.0025(11)
C13 0.0205(12) 0.0284(13) 0.0170(12) -0.0023(10) 0.0060(9) -0.0049(10)
C14 0.0141(10) 0.0165(11) 0.0151(11) -0.0005(9) 0.0030(8) -0.0014(8)
C15 0.0220(12) 0.0267(13) 0.0197(12) -0.0038(10) 0.0041(9) -0.0064(10)
C16 0.0182(12) 0.0310(13) 0.0288(13) 0.0005(10) 0.0108(10) -0.0015(10)
C17 0.0125(10) 0.0243(12) 0.0154(11) -0.0023(9) 0.0051(8) 0.0019(9)
C18 0.0174(11) 0.0273(13) 0.0231(12) -0.0071(10) 0.0055(9) 0.0028(10)
C19 0.0150(11) 0.0257(12) 0.0177(11) 0.0009(9) 0.0003(9) -0.0012(9)
C20 0.0131(10) 0.0194(11) 0.0120(10) 0.0020(9) 0.0018(8) 0.0003(9)
C21 0.0172(11) 0.0253(12) 0.0199(12) 0.0031(9) -0.0004(9) 0.0031(9)
C22 0.0443(15) 0.0246(13) 0.0221(13) -0.0051(10) 0.0071(11) -0.0118(11)
C23 0.0174(11) 0.0170(11) 0.0141(11) -0.0015(8) 0.0035(9) -0.0005(9)
C24 0.0246(12) 0.0297(13) 0.0165(11) -0.0026(10) 0.0057(9) -0.0027(10)
C25 0.0277(13) 0.0224(13) 0.0604(18) 0.0118(13) 0.0133(12) 0.0059(11)
C26 0.0166(11) 0.0155(11) 0.0214(12) 0.0008(9) 0.0035(9) 0.0030(9)
C27 0.0211(12) 0.0309(14) 0.0454(16) 0.0074(12) 0.0123(12) 0.0101(11)
C28 0.0122(10) 0.0084(10) 0.0144(10) -0.0015(8) -0.0060(8) 0.0068(8)
C29 0.0255(12) 0.0168(12) 0.0246(12) -0.0041(9) 0.0064(10) -0.0050(9)
C30 0.0253(12) 0.0211(12) 0.0282(13) 0.0040(10) 0.0123(10) -0.0008(10)
C31 0.0154(11) 0.0177(11) 0.0346(14) 0.0088(10) 0.0021(10) -0.0011(9)
C32 0.0259(13) 0.0175(12) 0.0314(14) -0.0014(10) -0.0025(10) -0.0054(10)
C33 0.0240(12) 0.0231(12) 0.0197(12) 0.0011(10) 0.0042(9) -0.0007(10)
C34 0.0246(13) 0.0245(13) 0.0491(17) 0.0115(12) 0.0019(12) -0.0081(11)
C35 0.0618(19) 0.0333(15) 0.0422(17) 0.0119(13) 0.0289(15) 0.0036(14)
C36 0.0535(19) 0.0308(15) 0.061(2) 0.0108(14) 0.0374(16) 0.0066(14)
C37 0.061(2) 0.0370(17) 0.065(2) 0.0070(16) 0.0333(18) 0.0014(16)
C38 0.056(2) 0.0458(19) 0.059(2) 0.0081(16) 0.0226(17) -0.0047(16)
C39 0.066(2) 0.0285(15) 0.0421(17) 0.0043(13) 0.0266(16) 0.0003(14)
C40 0.0459(17) 0.0373(16) 0.0402(17) 0.0222(13) 0.0203(14) 0.0089(13)
C41 0.065(2) 0.062(2) 0.0442(19) 0.0113(16) 0.0134(17) 0.0062(18)

loop_
_atom_type_symbol
_atom_type_description
_atom_type_scat_dispersion_real
_atom_type_scat_dispersion_imag
_atom_type_scat_source
C C 0.0033 0.0016 'International Tables Vol C Tables 4.2.6.8 and 6.1.1.4'
H H 0.0000 0.0000 'International Tables Vol C Tables 4.2.6.8 and 6.1.1.4'
B B 0.0013 0.0007 'International Tables Vol C Tables 4.2.6.8 and 6.1.1.4'
N N 0.0061 0.0033 'International Tables Vol C Tables 4.2.6.8 and 6.1.1.4'
P P 0.1023 0.0942 'International Tables Vol C Tables 4.2.6.8 and 6.1.1.4'
Co Co 0.3494 0.9721 'International Tables Vol C Tables 4.2.6.8 and 6.1.1.4'

loop_
_geom_angle_atom_site_label_1
_geom_angle_atom_site_label_2
_geom_angle_atom_site_label_3
_geom_angle
N1 Co1 P2 118.77(6)
N1 Co1 P1 123.72(6)
P2 Co1 P1 92.91(2)
N1 Co1 P3 127.57(6)
P2 Co1 P3 92.77(2)
P1 Co1 P3 92.09(2)
C7 P1 C14 103.81(9)
C7 P1 C11 107.81(9)
C14 P1 C11 106.78(10)
C7 P1 Co1 113.41(7)
C14 P1 Co1 113.26(7)
C11 P1 Co1 111.25(7)
C8 P2 C20 104.96(9)
C8 P2 C17 106.76(9)
C20 P2 C17 106.93(9)
C8 P2 Co1 113.28(7)
C20 P2 Co1 111.90(7)
C17 P2 Co1 112.48(7)
C9 P3 C26 104.80(9)
C9 P3 C23 106.25(9)
C26 P3 C23 107.21(10)
C9 P3 Co1 113.94(7)
C26 P3 Co1 111.99(7)
C23 P3 Co1 112.09(7)
C28 N1 Co1 173.16(15)
C1 B1 C9 110.68(16)
C1 B1 C7 107.77(16)
C9 B1 C7 109.72(16)
C1 B1 C8 106.61(16)
C9 B1 C8 110.30(16)
C7 B1 C8 111.70(16)
C6 C1 C2 114.84(18)
C6 C1 B1 124.52(18)
C2 C1 B1 120.63(18)
C3 C2 C1 123.24(19)
C3 C2 H2 118.4
C1 C2 H2 118.4
C4 C3 C2 119.9(2)
C4 C3 H3 120.0
C2 C3 H3 120.0
C5 C4 C3 119.0(2)
C5 C4 H4 120.5
C3 C4 H4 120.5
C4 C5 C6 120.45(19)
C4 C5 H5 119.8
C6 C5 H5 119.8
C5 C6 C1 122.53(19)
C5 C6 H6 118.7
C1 C6 H6 118.7
B1 C7 P1 114.61(13)
B1 C7 H7A 108.6
P1 C7 H7A 108.6
B1 C7 H7B 108.6
P1 C7 H7B 108.6
H7A C7 H7B 107.6
B1 C8 P2 115.38(14)
B1 C8 H8A 108.4
P2 C8 H8A 108.4
B1 C8 H8B 108.4
P2 C8 H8B 108.4
H8A C8 H8B 107.5
B1 C9 P3 114.19(13)
B1 C9 H9A 108.7
P3 C9 H9A 108.7
B1 C9 H9B 108.7
P3 C9 H9B 108.7
H9A C9 H9B 107.6
C11 C10 H10A 109.5
C11 C10 H10B 109.5
H10A C10 H10B 109.5
C11 C10 H10C 109.5
H10A C10 H10C 109.5
H10B C10 H10C 109.5
C10 C11 C12 114.57(19)
C10 C11 P1 114.60(16)
C12 C11 P1 116.64(15)
C10 C11 H11 102.8
C12 C11 H11 102.8
P1 C11 H11 102.8
C11 C12 H12A 109.5
C11 C12 H12B 109.5
H12A C12 H12B 109.5
C11 C12 H12C 109.5
H12A C12 H12C 109.5
H12B C12 H12C 109.5
C14 C13 H13A 109.5
C14 C13 H13B 109.5
H13A C13 H13B 109.5
C14 C13 H13C 109.5
H13A C13 H13C 109.5
H13B C13 H13C 109.5
C13 C14 C15 109.94(17)
C13 C14 P1 112.17(14)
C15 C14 P1 117.18(14)
C13 C14 H14 105.5
C15 C14 H14 105.5
P1 C14 H14 105.5
C14 C15 H15A 109.5
C14 C15 H15B 109.5
H15A C15 H15B 109.5
C14 C15 H15C 109.5
H15A C15 H15C 109.5
H15B C15 H15C 109.5
C17 C16 H16A 109.5
C17 C16 H16B 109.5
H16A C16 H16B 109.5
C17 C16 H16C 109.5
H16A C16 H16C 109.5
H16B C16 H16C 109.5
C18 C17 C16 110.56(17)
C18 C17 P2 116.82(15)
C16 C17 P2 113.40(15)
C18 C17 H17 104.9
C16 C17 H17 104.9
P2 C17 H17 104.9
C17 C18 H18A 109.5
C17 C18 H18B 109.5
H18A C18 H18B 109.5
C17 C18 H18C 109.5
H18A C18 H18C 109.5
H18B C18 H18C 109.5
C20 C19 H19A 109.5
C20 C19 H19B 109.5
H19A C19 H19B 109.5
C20 C19 H19C 109.5
H19A C19 H19C 109.5
H19B C19 H19C 109.5
C19 C20 C21 110.45(16)
C19 C20 P2 112.26(14)
C21 C20 P2 116.74(14)
C19 C20 H20 105.5
C21 C20 H20 105.5
P2 C20 H20 105.5
C20 C21 H21A 109.5
C20 C21 H21B 109.5
H21A C21 H21B 109.5
C20 C21 H21C 109.5
H21A C21 H21C 109.5
H21B C21 H21C 109.5
C23 C22 H22A 109.5
C23 C22 H22B 109.5
H22A C22 H22B 109.5
C23 C22 H22C 109.5
H22A C22 H22C 109.5
H22B C22 H22C 109.5
C22 C23 C24 110.64(17)
C22 C23 P3 113.50(15)
C24 C23 P3 115.51(14)
C22 C23 H23 105.4
C24 C23 H23 105.4
P3 C23 H23 105.4
C23 C24 H24A 109.5
C23 C24 H24B 109.5
H24A C24 H24B 109.5
C23 C24 H24C 109.5
H24A C24 H24C 109.5
H24B C24 H24C 109.5
C26 C25 H25A 109.5
C26 C25 H25B 109.5
H25A C25 H25B 109.5
C26 C25 H25C 109.5
H25A C25 H25C 109.5
H25B C25 H25C 109.5
C27 C26 C25 109.89(18)
C27 C26 P3 117.70(15)
C25 C26 P3 113.24(15)
C27 C26 H26 104.9
C25 C26 H26 104.9
P3 C26 H26 104.9
C26 C27 H27A 109.5
C26 C27 H27B 109.5
H27A C27 H27B 109.5
C26 C27 H27C 109.5
H27A C27 H27C 109.5
H27B C27 H27C 109.5
N1 C28 C33 123.71(19)
N1 C28 C29 121.92(18)
C33 C28 C29 114.36(19)
C30 C29 C28 122.9(2)
C30 C29 H29 118.5
C28 C29 H29 118.5
C29 C30 C31 121.0(2)
C29 C30 H30 119.5
C31 C30 H30 119.5
C30 C31 C32 118.0(2)
C30 C31 C34 120.8(2)
C32 C31 C34 121.2(2)
C33 C32 C31 121.4(2)
C33 C32 H32 119.3
C31 C32 H32 119.3
C32 C33 C28 122.4(2)
C32 C33 H33 118.8
C28 C33 H33 118.8
C31 C34 H34A 109.5
C31 C34 H34B 109.5
H34A C34 H34B 109.5
C31 C34 H34C 109.5
H34A C34 H34C 109.5
H34B C34 H34C 109.5
C36 C35 C40 119.8(3)
C36 C35 H35 120.1
C40 C35 H35 120.1
C35 C36 C37 121.3(3)
C35 C36 H36 119.4
C37 C36 H36 119.4
C38 C37 C36 119.4(3)
C38 C37 H37 120.3
C36 C37 H37 120.3
C39 C38 C37 118.9(3)
C39 C38 H38 120.6
C37 C38 H38 120.6
C38 C39 C40 123.5(3)
C38 C39 H39 118.2
C40 C39 H39 118.2
C39 C40 C35 117.1(3)
C39 C40 C41 123.6(3)
C35 C40 C41 119.2(3)
C40 C41 H41A 109.5
C40 C41 H41B 109.5
H41A C41 H41B 109.5
C40 C41 H41C 109.5
H41A C41 H41C 109.5
H41B C41 H41C 109.5

loop_
_geom_bond_atom_site_label_1
_geom_bond_atom_site_label_2
_geom_bond_distance
Co1 N1 1.6668(18)
Co1 P2 2.1900(6)
Co1 P1 2.1999(6)
Co1 P3 2.2127(6)
P1 C7 1.814(2)
P1 C14 1.862(2)
P1 C11 1.863(2)
P2 C8 1.819(2)
P2 C20 1.859(2)
P2 C17 1.863(2)
P3 C9 1.8148(19)
P3 C26 1.859(2)
P3 C23 1.863(2)
N1 C28 1.314(3)
B1 C1 1.635(3)
B1 C9 1.659(3)
B1 C7 1.663(3)
B1 C8 1.670(3)
C1 C6 1.402(3)
C1 C2 1.401(3)
C2 C3 1.385(3)
C2 H2 0.9500
C3 C4 1.382(3)
C3 H3 0.9500
C4 C5 1.377(3)
C4 H4 0.9500
C5 C6 1.391(3)
C5 H5 0.9500
C6 H6 0.9500
C7 H7A 0.9900
C7 H7B 0.9900
C8 H8A 0.9900
C8 H8B 0.9900
C9 H9A 0.9900
C9 H9B 0.9900
C10 C11 1.501(3)
C10 H10A 0.9800
C10 H10B 0.9800
C10 H10C 0.9800
C11 C12 1.515(3)
C11 H11 1.0000
C12 H12A 0.9800
C12 H12B 0.9800
C12 H12C 0.9800
C13 C14 1.528(3)
C13 H13A 0.9800
C13 H13B 0.9800
C13 H13C 0.9800
C14 C15 1.536(3)
C14 H14 1.0000
C15 H15A 0.9800
C15 H15B 0.9800
C15 H15C 0.9800
C16 C17 1.535(3)
C16 H16A 0.9800
C16 H16B 0.9800
C16 H16C 0.9800
C17 C18 1.525(3)
C17 H17 1.0000
C18 H18A 0.9800
C18 H18B 0.9800
C18 H18C 0.9800
C19 C20 1.531(3)
C19 H19A 0.9800
C19 H19B 0.9800
C19 H19C 0.9800
C20 C21 1.530(3)
C20 H20 1.0000
C21 H21A 0.9800
C21 H21B 0.9800
C21 H21C 0.9800
C22 C23 1.526(3)
C22 H22A 0.9800
C22 H22B 0.9800
C22 H22C 0.9800
C23 C24 1.532(3)
C23 H23 1.0000
C24 H24A 0.9800
C24 H24B 0.9800
C24 H24C 0.9800
C25 C26 1.528(3)
C25 H25A 0.9800
C25 H25B 0.9800
C25 H25C 0.9800
C26 C27 1.525(3)
C26 H26 1.0000
C27 H27A 0.9800
C27 H27B 0.9800
C27 H27C 0.9800
C28 C33 1.419(3)
C28 C29 1.426(3)
C29 C30 1.381(3)
C29 H29 0.9500
C30 C31 1.388(3)
C30 H30 0.9500
C31 C32 1.395(3)
C31 C34 1.507(3)
C32 C33 1.383(3)
C32 H32 0.9500
C33 H33 0.9500
C34 H34A 0.9800
C34 H34B 0.9800
C34 H34C 0.9800
C35 C36 1.359(4)
C35 C40 1.419(4)
C35 H35 0.9500
C36 C37 1.391(4)
C36 H36 0.9500
C37 C38 1.388(4)
C37 H37 0.9500
C38 C39 1.355(4)
C38 H38 0.9500
C39 C40 1.378(4)
C39 H39 0.9500
C40 C41 1.476(4)
C41 H41A 0.9800
C41 H41B 0.9800
C41 H41C 0.9800
